data_2208430
loop_
_publ_author_name
'Fonari, Marina S.'
'Ganin, Eduard V.'
'Simonov, Yurii A.'
'Wen-Jwu Wang'

_publ_section_title
;<i>cis</i>-<i>anti</i>-<i>cis</i>-Dicyclohexyl-18-crown-6--thiacetazone--methanol
 (1/2/2)
;
_journal_coeditor_code SU6265
_journal_issue 3
_journal_name_full 'Acta Crystallographica Section E'
_journal_page_first o911
_journal_page_last o913
_journal_paper_doi 10.1107/S1600536806003709
_journal_volume 62
_journal_year 2006
_chemical_formula_iupac 'C20 H36 O6, 2C10 H12 N4 O S, 2C H4 O'
_chemical_formula_moiety 'C20 H36 O6, 2C10 H12 N4 O S, 2C H4 O'
_chemical_formula_sum 'C42 H68 N8 O10 S2'
_chemical_formula_weight 909.16
_chemical_melting_point_gt 240
_chemical_name_common
;
Cis-anti-cis dicyclohexyl-18-crown-6 bis(thiacetazone)
bis methanol clathrate
;
_chemical_name_systematic
;
2,5,8,15,18,21-tricyclo[20.4.0.0^9,14^]hexacosane--bis(4-
acetylaminobenzaldehyde thiosemicarbazone)--methanol (1/1/2)
;
_space_group_IT_number 2
_symmetry_cell_setting triclinic
_symmetry_space_group_name_Hall '-P 1'
_symmetry_space_group_name_H-M 'P -1'
_atom_sites_solution_hydrogens geom
_atom_sites_solution_primary direct
_atom_sites_solution_secondary difmap
_audit_creation_method SHELXL-97
_cell_angle_alpha 93.17(3)
_cell_angle_beta 91.38(2)
_cell_angle_gamma 118.649(7)
_cell_formula_units_Z 1
_cell_length_a 9.6712(18)
_cell_length_b 9.9236(18)
_cell_length_c 14.849(4)
_cell_measurement_reflns_used 25
_cell_measurement_temperature 153(2)
_cell_measurement_theta_max 12.50
_cell_measurement_theta_min 4.38
_cell_volume 1246.6(5)
_computing_cell_refinement XSCANS
_computing_data_collection 'XSCANS (Siemens, 1996)'
_computing_data_reduction XSCANS
_computing_molecular_graphics 'ORTEP-3 for Windows (Farrugia, 1997)'
_computing_publication_material SHELXL97
_computing_structure_refinement 'SHELXL97 (Sheldrick, 1997)'
_computing_structure_solution 'SHELXS97 (Sheldrick, 1997)'
_diffrn_ambient_temperature 153(2)
_diffrn_measured_fraction_theta_full 0.994
_diffrn_measured_fraction_theta_max 0.994
_diffrn_measurement_device_type 'Siemens P4'
_diffrn_measurement_method 2\q/\w
_diffrn_radiation_monochromator graphite
_diffrn_radiation_source 'fine-focus sealed tube'
_diffrn_radiation_type MoK\a
_diffrn_radiation_wavelength 0.71073
_diffrn_reflns_av_R_equivalents 0.0173
_diffrn_reflns_av_sigmaI/netI 0.0266
_diffrn_reflns_limit_h_max 11
_diffrn_reflns_limit_h_min -1
_diffrn_reflns_limit_k_max 10
_diffrn_reflns_limit_k_min -11
_diffrn_reflns_limit_l_max 17
_diffrn_reflns_limit_l_min -17
_diffrn_reflns_number 4658
_diffrn_reflns_theta_full 25.00
_diffrn_reflns_theta_max 25.00
_diffrn_reflns_theta_min 2.35
_diffrn_standards_decay_% 0
_diffrn_standards_interval_count 97
_diffrn_standards_number 3
_exptl_absorpt_coefficient_mu 0.166
_exptl_absorpt_correction_T_max 0.967
_exptl_absorpt_correction_T_min 0.928
_exptl_absorpt_correction_type psi-scan
_exptl_absorpt_process_details '(XSCANS; Siemens, 1996)'
_exptl_crystal_colour colorless
_exptl_crystal_density_diffrn 1.211
_exptl_crystal_density_method 'not measured'
_exptl_crystal_description prism
_exptl_crystal_F_000 488
_exptl_crystal_size_max 0.42
_exptl_crystal_size_mid 0.26
_exptl_crystal_size_min 0.20
_refine_diff_density_max 0.248
_refine_diff_density_min -0.177
_refine_ls_extinction_method none
_refine_ls_goodness_of_fit_ref 1.028
_refine_ls_hydrogen_treatment mixed
_refine_ls_matrix_type full
_refine_ls_number_parameters 302
_refine_ls_number_reflns 4371
_refine_ls_number_restraints 1
_refine_ls_restrained_S_all 1.028
_refine_ls_R_factor_all 0.0566
_refine_ls_R_factor_gt 0.0429
_refine_ls_shift/su_max 0.001
_refine_ls_shift/su_mean 0.000
_refine_ls_structure_factor_coef Fsqd
_refine_ls_weighting_details 'calc w=1/[\s^2^(Fo^2^)+(0.058P)^2^+0.2974P] where P=(Fo^2^+2Fc^2^)/3'
_refine_ls_weighting_scheme calc
_refine_ls_wR_factor_gt 0.1158
_refine_ls_wR_factor_ref 0.1230
_reflns_number_gt 3488
_reflns_number_total 4371
_reflns_threshold_expression I>2\s(I)
_cod_data_source_file su6265.cif
_cod_data_source_block II
_cod_depositor_comments
;
The following automatic conversions were performed:

'_chemical_melting_point' tag was changed to
'_chemical_melting_point_gt' since the value was specified 'more
than' ('>') a certain temperature. The value '>240' was changed to
'240' - it should be numeric and without a unit designator.

Automatic conversion script
Id: cif_fix_values 1646 2011-03-28 12:23:43Z adriana 

The following automatic conversions were performed:

'_chemical_melting_point' tag was changed to
'_chemical_melting_point_gt' since the value was specified 'more
than' ('>') a certain temperature. The value '>240' was changed to
'240' - it should be numeric and without a unit designator.

Automatic conversion script
Id: cif_fix_values 1715 2011-07-08 13:25:40Z adriana 
;
_cod_original_cell_volume 1246.7(5)
_cod_database_code 2208430
_cod_database_fobs_code 2208430

loop_
_symmetry_equiv_pos_as_xyz
'x, y, z'
'-x, -y, -z'

loop_
_atom_site_label
_atom_site_fract_x
_atom_site_fract_y
_atom_site_fract_z
_atom_site_U_iso_or_equiv
_atom_site_adp_type
_atom_site_calc_flag
_atom_site_refinement_flags
_atom_site_occupancy
_atom_site_type_symbol
S1 1.03225(7) 1.40142(6) 0.16405(4) 0.06694(19) Uani d . 1 S
O1 1.33801(15) 1.16556(15) 0.07337(9) 0.0555(3) Uani d . 1 O
O2 1.14770(14) 1.23492(13) -0.04789(8) 0.0523(3) Uani d . 1 O
O3 0.86478(15) 1.10527(14) -0.15644(8) 0.0532(3) Uani d . 1 O
O4 0.8448(2) 0.31868(17) 0.41805(10) 0.0711(4) Uani d . 1 O
O5 0.6666(3) 0.4218(3) 0.69884(13) 0.1139(7) Uani d D 1 O
H1O 0.754(4) 0.467(5) 0.735(3) 0.179(19) Uiso d D 1 H
N1 0.7502(2) 0.43447(17) 0.51568(12) 0.0565(4) Uani d . 1 N
H1A 0.713(2) 0.428(2) 0.5675(14) 0.057(6) Uiso d . 1 H
N2 0.9140(2) 1.02901(17) 0.29149(11) 0.0571(4) Uani d . 1 N
N3 0.9416(2) 1.1732(2) 0.26938(13) 0.0645(5) Uani d . 1 N
H3A 0.925(3) 1.229(3) 0.3081(15) 0.065(6) Uiso d . 1 H
N4 1.0106(2) 1.1255(2) 0.13103(12) 0.0583(4) Uani d . 1 N
H4A 0.996(3) 1.038(3) 0.1462(15) 0.074(7) Uiso d . 1 H
H4B 1.053(2) 1.153(2) 0.0807(15) 0.058(6) Uiso d . 1 H
C1 1.3002(2) 0.9825(2) 0.18067(13) 0.0545(5) Uani d . 1 C
H1 1.3377 0.9101 0.2001 0.065 Uiso calc R 1 H
C2 1.3201(2) 1.0922(3) 0.26181(13) 0.0620(5) Uani d . 1 C
H2A 1.2571 1.0326 0.3111 0.074 Uiso calc R 1 H
H2B 1.2803 1.1630 0.2448 0.074 Uiso calc R 1 H
C3 1.4931(3) 1.1856(3) 0.29518(16) 0.0786(7) Uani d . 1 C
H3C 1.5042 1.2605 0.3455 0.094 Uiso calc R 1 H
H3D 1.5297 1.1157 0.3184 0.094 Uiso calc R 1 H
C4 1.5951(3) 1.2713(3) 0.21926(17) 0.0773(7) Uani d . 1 C
H4C 1.7075 1.3248 0.2413 0.093 Uiso calc R 1 H
H4D 1.5670 1.3500 0.2012 0.093 Uiso calc R 1 H
C5 1.5726(2) 1.1613(3) 0.13748(16) 0.0703(6) Uani d . 1 C
H5A 1.6116 1.0896 0.1540 0.084 Uiso calc R 1 H
H5B 1.6358 1.2210 0.0883 0.084 Uiso calc R 1 H
C6 1.3992(2) 1.0687(2) 0.10368(13) 0.0539(5) Uani d . 1 C
H6A 1.3880 0.9929 0.0530 0.065 Uiso calc R 1 H
C7 1.3796(3) 1.2152(3) -0.01399(15) 0.0699(6) Uani d . 1 C
H7A 1.3361 1.1252 -0.0589 0.084 Uiso calc R 1 H
H7B 1.4959 1.2702 -0.0166 0.084 Uiso calc R 1 H
C8 1.3144(2) 1.3205(3) -0.03535(16) 0.0687(6) Uani d . 1 C
H8A 1.3443 1.4011 0.0148 0.082 Uiso calc R 1 H
H8B 1.3595 1.3717 -0.0909 0.082 Uiso calc R 1 H
C9 1.0813(2) 1.3255(2) -0.08135(14) 0.0566(5) Uani d . 1 C
H9A 1.1212 1.3600 -0.1412 0.068 Uiso calc R 1 H
H9B 1.1118 1.4177 -0.0395 0.068 Uiso calc R 1 H
C10 0.9061(2) 1.2287(2) -0.08905(14) 0.0567(5) Uani d . 1 C
H10A 0.8672 1.1871 -0.0303 0.068 Uiso calc R 1 H
H10B 0.8568 1.2918 -0.1060 0.068 Uiso calc R 1 H
C11 0.7245(3) 0.1894(3) 0.54867(18) 0.0811(7) Uani d . 1 C
H11A 0.8087 0.1634 0.5602 0.122 Uiso calc R 1 H
H11B 0.6317 0.0991 0.5197 0.122 Uiso calc R 1 H
H11C 0.6963 0.2211 0.6060 0.122 Uiso calc R 1 H
C12 0.7808(2) 0.3196(2) 0.48727(13) 0.0539(5) Uani d . 1 C
C13 0.7843(2) 0.5709(2) 0.47471(12) 0.0533(5) Uani d . 1 C
C14 0.7463(4) 0.6717(3) 0.52225(16) 0.0914(9) Uani d . 1 C
H14A 0.6995 0.6463 0.5787 0.110 Uiso calc R 1 H
C15 0.7762(4) 0.8089(3) 0.48781(17) 0.1067(11) Uani d . 1 C
H15A 0.7519 0.8780 0.5218 0.128 Uiso calc R 1 H
C16 0.8408(3) 0.8479(2) 0.40466(14) 0.0655(6) Uani d . 1 C
C17 0.8777(2) 0.7454(2) 0.35790(12) 0.0536(5) Uani d . 1 C
H17A 0.9232 0.7700 0.3011 0.064 Uiso calc R 1 H
C18 0.8499(2) 0.6090(2) 0.39194(12) 0.0529(5) Uani d . 1 C
H18A 0.8758 0.5407 0.3584 0.063 Uiso calc R 1 H
C19 0.8712(3) 0.9946(3) 0.37037(15) 0.0788(7) Uani d . 1 C
H19A 0.8582 1.0668 0.4091 0.095 Uiso calc R 1 H
C20 0.9936(2) 1.2213(2) 0.18835(13) 0.0498(4) Uani d . 1 C
C21 0.5427(5) 0.3862(6) 0.7461(3) 0.1617(18) Uani d . 1 C
H21A 0.5703 0.4636 0.7970 0.242 Uiso calc R 1 H
H21B 0.5074 0.2848 0.7691 0.242 Uiso calc R 1 H
H21C 0.4576 0.3838 0.7077 0.242 Uiso calc R 1 H

loop_
_atom_site_aniso_label
_atom_site_aniso_U_11
_atom_site_aniso_U_22
_atom_site_aniso_U_33
_atom_site_aniso_U_12
_atom_site_aniso_U_13
_atom_site_aniso_U_23
S1 0.0842(4) 0.0485(3) 0.0790(4) 0.0383(3) 0.0146(3) 0.0234(2)
O1 0.0558(8) 0.0622(8) 0.0545(7) 0.0325(7) 0.0111(6) 0.0093(6)
O2 0.0520(8) 0.0416(6) 0.0589(8) 0.0179(6) 0.0061(6) 0.0135(5)
O3 0.0562(8) 0.0486(7) 0.0557(7) 0.0261(6) 0.0019(6) 0.0024(6)
O4 0.1008(12) 0.0669(9) 0.0696(9) 0.0586(9) 0.0165(8) 0.0102(7)
O5 0.1092(17) 0.1387(19) 0.0626(11) 0.0347(15) 0.0178(12) 0.0025(11)
N1 0.0810(12) 0.0439(8) 0.0506(9) 0.0335(8) 0.0155(8) 0.0119(7)
N2 0.0760(11) 0.0481(9) 0.0614(10) 0.0391(8) 0.0199(8) 0.0187(7)
N3 0.0961(14) 0.0525(9) 0.0658(11) 0.0498(10) 0.0290(10) 0.0218(8)
N4 0.0759(12) 0.0521(10) 0.0607(10) 0.0392(9) 0.0242(9) 0.0222(8)
C1 0.0565(11) 0.0570(11) 0.0570(11) 0.0334(10) -0.0035(9) 0.0033(9)
C2 0.0661(13) 0.0715(13) 0.0498(11) 0.0346(11) 0.0015(9) 0.0014(9)
C3 0.0777(16) 0.0909(17) 0.0650(14) 0.0420(14) -0.0147(12) -0.0173(12)
C4 0.0559(13) 0.0828(16) 0.0838(16) 0.0286(12) -0.0059(11) -0.0170(13)
C5 0.0535(12) 0.0813(15) 0.0788(15) 0.0362(11) -0.0004(10) -0.0083(12)
C6 0.0516(11) 0.0591(11) 0.0565(11) 0.0319(9) 0.0019(8) -0.0040(9)
C7 0.0588(13) 0.0874(16) 0.0682(13) 0.0364(12) 0.0214(10) 0.0228(12)
C8 0.0540(12) 0.0650(13) 0.0774(14) 0.0179(10) 0.0153(10) 0.0289(11)
C9 0.0680(13) 0.0394(9) 0.0599(11) 0.0233(9) 0.0012(9) 0.0114(8)
C10 0.0677(13) 0.0451(10) 0.0632(12) 0.0322(10) 0.0006(9) 0.0032(8)
C11 0.1030(19) 0.0549(12) 0.0960(17) 0.0441(13) 0.0186(14) 0.0243(12)
C12 0.0615(12) 0.0435(10) 0.0599(12) 0.0281(9) -0.0033(9) 0.0038(8)
C13 0.0714(13) 0.0437(10) 0.0505(10) 0.0317(9) 0.0096(9) 0.0074(8)
C14 0.171(3) 0.0742(15) 0.0652(14) 0.0831(18) 0.0592(16) 0.0328(12)
C15 0.209(3) 0.0797(16) 0.0811(16) 0.103(2) 0.076(2) 0.0362(13)
C16 0.1036(17) 0.0552(11) 0.0557(11) 0.0503(12) 0.0271(11) 0.0180(9)
C17 0.0715(13) 0.0522(10) 0.0442(9) 0.0344(10) 0.0143(9) 0.0098(8)
C18 0.0718(13) 0.0452(10) 0.0482(10) 0.0331(9) 0.0098(9) 0.0027(8)
C19 0.134(2) 0.0641(13) 0.0684(14) 0.0687(15) 0.0428(14) 0.0253(11)
C20 0.0480(10) 0.0468(10) 0.0618(11) 0.0271(8) 0.0088(8) 0.0161(8)
C21 0.108(3) 0.249(6) 0.124(3) 0.084(3) 0.027(2) -0.003(3)

loop_
_atom_type_symbol
_atom_type_description
_atom_type_scat_dispersion_real
_atom_type_scat_dispersion_imag
_atom_type_scat_source
C C 0.0033 0.0016 'International Tables Vol C Tables 4.2.6.8 and 6.1.1.4'
H H 0.0000 0.0000 'International Tables Vol C Tables 4.2.6.8 and 6.1.1.4'
N N 0.0061 0.0033 'International Tables Vol C Tables 4.2.6.8 and 6.1.1.4'
O O 0.0106 0.0060 'International Tables Vol C Tables 4.2.6.8 and 6.1.1.4'
S S 0.1246 0.1234 'International Tables Vol C Tables 4.2.6.8 and 6.1.1.4'

loop_
_geom_angle_atom_site_label_1
_geom_angle_atom_site_label_2
_geom_angle_atom_site_label_3
_geom_angle_site_symmetry_1
_geom_angle_site_symmetry_3
_geom_angle
_geom_angle_publ_flag
C7 O1 C6 . . 114.52(15) no
C8 O2 C9 . . 112.03(14) no
C10 O3 C1 . 2_775 114.52(14) no
C21 O5 H1O . . 110(3) no
C12 N1 C13 . . 128.89(17) yes
C12 N1 H1A . . 116.1(14) no
C13 N1 H1A . . 114.7(14) no
C19 N2 N3 . . 115.99(17) yes
C20 N3 N2 . . 119.86(17) yes
C20 N3 H3A . . 121.8(15) no
N2 N3 H3A . . 118.3(15) no
C20 N4 H4A . . 121.4(15) no
C20 N4 H4B . . 121.7(14) no
H4A N4 H4B . . 116(2) no
O3 C1 C2 2_775 . 107.37(15) no
O3 C1 C6 2_775 . 113.84(15) no
C2 C1 C6 . . 111.49(17) no
O3 C1 H1 2_775 . 108.0 no
C2 C1 H1 . . 108.0 no
C6 C1 H1 . . 108.0 no
C1 C2 C3 . . 110.85(17) no
C1 C2 H2A . . 109.5 no
C3 C2 H2A . . 109.5 no
C1 C2 H2B . . 109.5 no
C3 C2 H2B . . 109.5 no
H2A C2 H2B . . 108.1 no
C4 C3 C2 . . 110.85(19) no
C4 C3 H3C . . 109.5 no
C2 C3 H3C . . 109.5 no
C4 C3 H3D . . 109.5 no
C2 C3 H3D . . 109.5 no
H3C C3 H3D . . 108.1 no
C3 C4 C5 . . 111.3(2) no
C3 C4 H4C . . 109.4 no
C5 C4 H4C . . 109.4 no
C3 C4 H4D . . 109.4 no
C5 C4 H4D . . 109.4 no
H4C C4 H4D . . 108.0 no
C4 C5 C6 . . 111.64(17) no
C4 C5 H5A . . 109.3 no
C6 C5 H5A . . 109.3 no
C4 C5 H5B . . 109.3 no
C6 C5 H5B . . 109.3 no
H5A C5 H5B . . 108.0 no
O1 C6 C1 . . 107.20(14) no
O1 C6 C5 . . 112.10(16) no
C1 C6 C5 . . 109.44(17) no
O1 C6 H6A . . 109.3 no
C1 C6 H6A . . 109.3 no
C5 C6 H6A . . 109.3 no
O1 C7 C8 . . 108.93(17) no
O1 C7 H7A . . 109.9 no
C8 C7 H7A . . 109.9 no
O1 C7 H7B . . 109.9 no
C8 C7 H7B . . 109.9 no
H7A C7 H7B . . 108.3 no
O2 C8 C7 . . 109.79(17) no
O2 C8 H8A . . 109.7 no
C7 C8 H8A . . 109.7 no
O2 C8 H8B . . 109.7 no
C7 C8 H8B . . 109.7 no
H8A C8 H8B . . 108.2 no
O2 C9 C10 . . 108.39(14) no
O2 C9 H9A . . 110.0 no
C10 C9 H9A . . 110.0 no
O2 C9 H9B . . 110.0 no
C10 C9 H9B . . 110.0 no
H9A C9 H9B . . 108.4 no
O3 C10 C9 . . 108.77(16) no
O3 C10 H10A . . 109.9 no
C9 C10 H10A . . 109.9 no
O3 C10 H10B . . 109.9 no
C9 C10 H10B . . 109.9 no
H10A C10 H10B . . 108.3 no
C12 C11 H11A . . 109.5 no
C12 C11 H11B . . 109.5 no
H11A C11 H11B . . 109.5 no
C12 C11 H11C . . 109.5 no
H11A C11 H11C . . 109.5 no
H11B C11 H11C . . 109.5 no
O4 C12 N1 . . 123.72(18) yes
O4 C12 C11 . . 122.43(18) yes
N1 C12 C11 . . 113.83(19) yes
C18 C13 C14 . . 118.96(17) yes
C18 C13 N1 . . 125.11(17) yes
C14 C13 N1 . . 115.93(17) yes
C15 C14 C13 . . 120.16(19) yes
C15 C14 H14A . . 119.9 no
C13 C14 H14A . . 119.9 no
C14 C15 C16 . . 121.4(2) yes
C14 C15 H15A . . 119.3 no
C16 C15 H15A . . 119.3 no
C15 C16 C17 . . 117.58(18) yes
C15 C16 C19 . . 119.91(18) no
C17 C16 C19 . . 122.49(18) no
C18 C17 C16 . . 121.50(17) yes
C18 C17 H17A . . 119.3 no
C16 C17 H17A . . 119.3 no
C17 C18 C13 . . 120.34(16) yes
C17 C18 H18A . . 119.8 no
C13 C18 H18A . . 119.8 no
N2 C19 C16 . . 122.59(19) yes
N2 C19 H19A . . 118.7 no
C16 C19 H19A . . 118.7 no
N4 C20 N3 . . 117.77(17) yes
N4 C20 S1 . . 123.29(15) no
N3 C20 S1 . . 118.94(15) no
O5 C21 H21A . . 109.5 no
O5 C21 H21B . . 109.5 no
H21A C21 H21B . . 109.5 no
O5 C21 H21C . . 109.5 no
H21A C21 H21C . . 109.5 no
H21B C21 H21C . . 109.5 no

loop_
_geom_bond_atom_site_label_1
_geom_bond_atom_site_label_2
_geom_bond_site_symmetry_2
_geom_bond_distance
_geom_bond_publ_flag
S1 C20 . 1.7034(18) yes
O1 C7 . 1.412(2) no
O1 C6 . 1.434(2) no
O2 C8 . 1.418(2) no
O2 C9 . 1.433(2) no
O3 C10 . 1.427(2) no
O3 C1 2_775 1.428(2) no
O4 C12 . 1.214(2) yes
O5 C21 . 1.310(4) yes
O5 H1O . 0.889(19) no
N1 C12 . 1.358(2) yes
N1 C13 . 1.409(2) yes
N1 H1A . 0.85(2) no
N2 C19 . 1.262(3) yes
N2 N3 . 1.384(2) yes
N3 C20 . 1.339(2) yes
N3 H3A . 0.84(2) no
N4 C20 . 1.313(3) yes
N4 H4A . 0.86(3) no
N4 H4B . 0.86(2) no
C1 O3 2_775 1.428(2) no
C1 C2 . 1.522(3) no
C1 C6 . 1.527(3) no
C1 H1 . 1.0000 no
C2 C3 . 1.525(3) no
C2 H2A . 0.9900 no
C2 H2B . 0.9900 no
C3 C4 . 1.524(4) no
C3 H3C . 0.9900 no
C3 H3D . 0.9900 no
C4 C5 . 1.525(3) no
C4 H4C . 0.9900 no
C4 H4D . 0.9900 no
C5 C6 . 1.530(3) no
C5 H5A . 0.9900 no
C5 H5B . 0.9900 no
C6 H6A . 1.0000 no
C7 C8 . 1.500(3) no
C7 H7A . 0.9900 no
C7 H7B . 0.9900 no
C8 H8A . 0.9900 no
C8 H8B . 0.9900 no
C9 C10 . 1.492(3) no
C9 H9A . 0.9900 no
C9 H9B . 0.9900 no
C10 H10A . 0.9900 no
C10 H10B . 0.9900 no
C11 C12 . 1.509(3) yes
C11 H11A . 0.9800 no
C11 H11B . 0.9800 no
C11 H11C . 0.9800 no
C13 C18 . 1.384(3) yes
C13 C14 . 1.386(3) yes
C14 C15 . 1.380(3) yes
C14 H14A . 0.9500 no
C15 C16 . 1.387(3) yes
C15 H15A . 0.9500 no
C16 C17 . 1.388(3) yes
C16 C19 . 1.464(3) yes
C17 C18 . 1.376(3) yes
C17 H17A . 0.9500 no
C18 H18A . 0.9500 no
C19 H19A . 0.9500 no
C21 H21A . 0.9800 no
C21 H21B . 0.9800 no
C21 H21C . 0.9800 no

loop_
_geom_hbond_atom_site_label_D
_geom_hbond_atom_site_label_H
_geom_hbond_atom_site_label_A
_geom_hbond_site_symmetry_A
_geom_hbond_distance_DH
_geom_hbond_distance_HA
_geom_hbond_distance_DA
_geom_hbond_angle_DHA
_geom_hbond_publ_flag
O5 H1O S1 2_776 0.89(2) 2.30(2) 3.182(3) 174(4) yes
N1 H1A O5 . 0.85(2) 2.01(2) 2.848(3) 169(2) yes
N3 H3A O4 1_565 0.84(2) 2.15(2) 2.980(2) 167(2) yes
N4 H4A O3 2_775 0.86(3) 2.38(2) 3.092(2) 140(2) yes
N4 H4B O2 . 0.86(2) 2.16(2) 3.017(2) 175(2) yes

loop_
_geom_torsion_atom_site_label_1
_geom_torsion_atom_site_label_2
_geom_torsion_atom_site_label_3
_geom_torsion_atom_site_label_4
_geom_torsion_site_symmetry_2
_geom_torsion_site_symmetry_3
_geom_torsion_site_symmetry_4
_geom_torsion
_geom_torsion_publ_flag
C1 C6 O1 C7 . . . -160.6(2) yes
C6 O1 C7 C8 . . . -177.5(2) yes
O1 C7 C8 O2 . . . -70.1(2) yes
C7 C8 O2 C9 . . . -171.5(2) yes
C8 O2 C9 C10 . . . -177.8(2) yes
O2 C9 C10 O3 . . . -65.4(2) yes
C9 C10 O3 C1 . . 2_776 112.0(2) yes
C10 O3 C1 C6 . 2_776 2_776 140.9(2) yes
O3 C1 C6 O1 2_776 2_776 2_776 96.9(2) yes
